data_4314435
loop_
_publ_author_name
'Patrina Paraskevopoulou'
'Lin Ai'
'Qiuwen Wang'
'Devender Pinnapareddy'
'Rama Acharyya'
'Rupam Dinda'
'Purak Das'
'Remle \,Celenligil-\,Cetin'
'Georgios Floros'
'Yiannis Sanakis'
'Amitava Choudhury'
'Nigam P. Rath'
'Pericles Stavropoulos'

_publ_section_title
;
 Synthesis and Characterization of a Series of Structurally and
 Electronically Diverse Fe(II) Complexes Featuring a Family of
 Triphenylamido-Amine Ligands
;
_journal_name_full 'Inorganic Chemistry'
_journal_page_first 108
_journal_page_last 122
_journal_paper_doi 10.1021/ic9015838
_journal_volume 49
_journal_year 2010
_chemical_formula_moiety 'C24 H15 F9 N4 O3'
_chemical_formula_sum 'C24 H15 F9 N4 O3'
_chemical_formula_weight 578.40
_chemical_name_systematic
; 
 ? 
;
_space_group_IT_number 14
_symmetry_cell_setting monoclinic
_symmetry_space_group_name_Hall '-P 2ybc'
_symmetry_space_group_name_H-M 'P 1 21/c 1'
_atom_sites_solution_hydrogens geom
_atom_sites_solution_primary direct
_atom_sites_solution_secondary difmap
_audit_creation_method SHELXL-97
_cell_angle_alpha 90.00
_cell_angle_beta 90.528(7)
_cell_angle_gamma 90.00
_cell_formula_units_Z 4
_cell_length_a 16.123(4)
_cell_length_b 9.359(2)
_cell_length_c 16.668(4)
_cell_measurement_reflns_used 4226
_cell_measurement_temperature 293(2)
_cell_measurement_theta_max 22.40
_cell_measurement_theta_min 2.18
_cell_volume 2515.0(10)
_computing_cell_refinement 'Bruker SMART, 1998'
_computing_data_collection 'Bruker SMART, 1998'
_computing_data_reduction 'Bruker SAINT, 1998'
_computing_molecular_graphics 'Bruker SHELXTL'
_computing_publication_material 'Bruker SHELXTL'
_computing_structure_refinement 'SHELXL-97 (Sheldrick, 1997)'
_computing_structure_solution 'SHELXS-97 (Sheldrick, 1990)'
_diffrn_ambient_temperature 293(2)
_diffrn_measured_fraction_theta_full 0.996
_diffrn_measured_fraction_theta_max 0.996
_diffrn_measurement_device_type 'CCD area detector'
_diffrn_measurement_method 'phi and omega scans'
_diffrn_radiation_monochromator graphite
_diffrn_radiation_source 'fine-focus sealed tube'
_diffrn_radiation_type MoK\a
_diffrn_radiation_wavelength 0.71073
_diffrn_reflns_av_R_equivalents 0.0436
_diffrn_reflns_av_sigmaI/netI 0.0420
_diffrn_reflns_limit_h_max 20
_diffrn_reflns_limit_h_min -20
_diffrn_reflns_limit_k_max 11
_diffrn_reflns_limit_k_min -11
_diffrn_reflns_limit_l_max 20
_diffrn_reflns_limit_l_min -20
_diffrn_reflns_number 20120
_diffrn_reflns_theta_full 26.50
_diffrn_reflns_theta_max 26.50
_diffrn_reflns_theta_min 2.44
_exptl_absorpt_coefficient_mu 0.147
_exptl_absorpt_correction_T_max 0.9912
_exptl_absorpt_correction_T_min 0.9614
_exptl_absorpt_correction_type multi-scan
_exptl_absorpt_process_details '(SADABS; Sheldrick, 2003)'
_exptl_crystal_colour colorless
_exptl_crystal_density_diffrn 1.528
_exptl_crystal_density_method 'not measured'
_exptl_crystal_description plate
_exptl_crystal_F_000 1168
_exptl_crystal_size_max 0.27
_exptl_crystal_size_mid 0.22
_exptl_crystal_size_min 0.06
_refine_diff_density_max 0.769
_refine_diff_density_min -0.393
_refine_diff_density_rms 0.066
_refine_ls_extinction_method none
_refine_ls_goodness_of_fit_ref 1.071
_refine_ls_hydrogen_treatment constr
_refine_ls_matrix_type full
_refine_ls_number_parameters 361
_refine_ls_number_reflns 5196
_refine_ls_number_restraints 0
_refine_ls_restrained_S_all 1.071
_refine_ls_R_factor_all 0.1361
_refine_ls_R_factor_gt 0.0824
_refine_ls_shift/su_max 0.000
_refine_ls_shift/su_mean 0.000
_refine_ls_structure_factor_coef Fsqd
_refine_ls_weighting_details 'calc w=1/[\s^2^(Fo^2^)+(0.1354P)^2^+0.8098P] where P=(Fo^2^+2Fc^2^)/3'
_refine_ls_weighting_scheme calc
_refine_ls_wR_factor_gt 0.2305
_refine_ls_wR_factor_ref 0.2651
_reflns_number_gt 2843
_reflns_number_total 5196
_reflns_threshold_expression >2sigma(I)
_cod_data_source_file ic9015838_si_002_15.cif
_cod_data_source_block L8H3
_cod_depositor_comments
;
The following automatic conversions were performed:

'_symmetry_cell_setting' value 'Monoclinic' changed to 'monoclinic'
according to the built-in table from CIF Core dictionary named
'cif_core.dic' version 2.4.1 from
2010-06-29.

'_exptl_absorpt_correction_type' value 'Multi-Scan'
changed to 'multi-scan' according to the built-in table from CIF Core
dictionary named 'cif_core.dic' version 2.4.1 from 2010-06-29.

Automatic conversion script
Id: cif_fix_values 1646 2011-03-28 12:23:43Z adriana 
;
_cod_original_sg_symbol_Hall '-P 2yn'
_cod_database_code 4314435

loop_
_symmetry_equiv_pos_as_xyz
'x, y, z'
'-x, y+1/2, -z+1/2'
'-x, -y, -z'
'x, -y-1/2, z-1/2'

loop_
_atom_site_label
_atom_site_type_symbol
_atom_site_fract_x
_atom_site_fract_y
_atom_site_fract_z
_atom_site_U_iso_or_equiv
_atom_site_adp_type
_atom_site_occupancy
_atom_site_symmetry_multiplicity
_atom_site_calc_flag
_atom_site_refinement_flags
_atom_site_disorder_assembly
_atom_site_disorder_group
N1 N 0.26765(16) 0.1853(3) 0.48632(16) 0.0491(7) Uani 1 1 d . . .
C1 C 0.2009(2) 0.1243(4) 0.5303(2) 0.0471(8) Uani 1 1 d . . .
C2 C 0.1504(2) 0.0177(4) 0.4975(2) 0.0492(8) Uani 1 1 d . . .
C3 C 0.0898(2) -0.0455(4) 0.5444(2) 0.0615(10) Uani 1 1 d . . .
H3A H 0.0588 -0.1211 0.5239 0.074 Uiso 1 1 calc R . .
C4 C 0.0752(3) 0.0025(5) 0.6208(3) 0.0707(12) Uani 1 1 d . . .
H4A H 0.0349 -0.0412 0.6520 0.085 Uiso 1 1 calc R . .
C5 C 0.1196(3) 0.1140(5) 0.6507(3) 0.0703(11) Uani 1 1 d . . .
H5A H 0.1072 0.1503 0.7011 0.084 Uiso 1 1 calc R . .
C6 C 0.1829(2) 0.1737(4) 0.6070(2) 0.0572(9) Uani 1 1 d . . .
H6A H 0.2140 0.2480 0.6290 0.069 Uiso 1 1 calc R . .
N2 N 0.15991(18) -0.0348(3) 0.41846(18) 0.0546(8) Uani 1 1 d . . .
H2A H 0.1647 -0.1257 0.4127 0.065 Uiso 1 1 calc R . .
C7 C 0.1621(2) 0.0452(4) 0.3522(2) 0.0552(9) Uani 1 1 d . . .
O1 O 0.15762(16) 0.1752(3) 0.34929(15) 0.0627(7) Uani 1 1 d . . .
C8 C 0.1710(3) -0.0366(6) 0.2755(3) 0.0767(12) Uani 1 1 d . . .
F1 F 0.1934(5) -0.1622(4) 0.2815(2) 0.218(3) Uani 1 1 d . . .
F2 F 0.1105(4) -0.0346(9) 0.2326(4) 0.274(5) Uani 1 1 d . . .
F3 F 0.2247(4) 0.0171(6) 0.2292(3) 0.200(3) Uani 1 1 d . . .
C9 C 0.3018(2) 0.3163(4) 0.5168(2) 0.0543(9) Uani 1 1 d . . .
C10 C 0.2576(2) 0.4417(4) 0.5076(2) 0.0545(9) Uani 1 1 d . . .
C11 C 0.2895(3) 0.5669(5) 0.5413(3) 0.0773(13) Uani 1 1 d . . .
H11A H 0.2597 0.6518 0.5373 0.093 Uiso 1 1 calc R . .
C12 C 0.3652(4) 0.5644(6) 0.5804(3) 0.0866(15) Uani 1 1 d . . .
H12A H 0.3862 0.6482 0.6026 0.104 Uiso 1 1 calc R . .
C13 C 0.4096(3) 0.4415(6) 0.5870(3) 0.0893(15) Uani 1 1 d . . .
H13A H 0.4610 0.4416 0.6127 0.107 Uiso 1 1 calc R . .
C14 C 0.3781(3) 0.3177(5) 0.5555(3) 0.0715(11) Uani 1 1 d . . .
H14A H 0.4083 0.2335 0.5601 0.086 Uiso 1 1 calc R . .
N3 N 0.18062(19) 0.4356(3) 0.46450(18) 0.0557(8) Uani 1 1 d . . .
H3B H 0.1618 0.3519 0.4532 0.067 Uiso 1 1 calc R . .
C15 C 0.1353(3) 0.5462(4) 0.4402(2) 0.0644(11) Uani 1 1 d . . .
O2 O 0.1505(2) 0.6708(3) 0.4506(2) 0.1012(12) Uani 1 1 d . . .
C16 C 0.0567(3) 0.5096(5) 0.3941(3) 0.0715(12) Uani 1 1 d . . .
F4 F 0.0656(2) 0.5284(5) 0.31753(19) 0.1477(16) Uani 1 1 d . . .
F5 F -0.0065(2) 0.5860(4) 0.4162(2) 0.1252(13) Uani 1 1 d . . .
F6 F 0.03168(19) 0.3762(4) 0.4025(2) 0.1248(12) Uani 1 1 d . . .
C17 C 0.3258(2) 0.0926(4) 0.4482(2) 0.0528(9) Uani 1 1 d . . .
C18 C 0.3611(2) 0.1349(4) 0.3751(2) 0.0559(9) Uani 1 1 d . . .
C19 C 0.4180(3) 0.0483(5) 0.3388(3) 0.0706(11) Uani 1 1 d . . .
H19A H 0.4420 0.0770 0.2909 0.085 Uiso 1 1 calc R . .
C20 C 0.4402(3) -0.0816(5) 0.3727(3) 0.0787(13) Uani 1 1 d . . .
H20A H 0.4788 -0.1397 0.3475 0.094 Uiso 1 1 calc R . .
C21 C 0.4056(3) -0.1235(5) 0.4421(3) 0.0745(12) Uani 1 1 d . . .
H21A H 0.4200 -0.2114 0.4641 0.089 Uiso 1 1 calc R . .
C22 C 0.3490(2) -0.0377(4) 0.4811(2) 0.0606(10) Uani 1 1 d . . .
H22A H 0.3264 -0.0674 0.5294 0.073 Uiso 1 1 calc R . .
N4 N 0.33391(18) 0.2665(3) 0.34052(18) 0.0591(8) Uani 1 1 d . . .
H4B H 0.2816 0.2844 0.3404 0.071 Uiso 1 1 calc R . .
C23 C 0.3840(3) 0.3628(5) 0.3086(2) 0.0633(10) Uani 1 1 d . . .
O3 O 0.4584(2) 0.3561(4) 0.3031(2) 0.1013(12) Uani 1 1 d . . .
C24 C 0.3409(3) 0.4956(5) 0.2770(3) 0.0717(12) Uani 1 1 d . . .
F7 F 0.3710(3) 0.6092(4) 0.3094(3) 0.175(2) Uani 1 1 d . . .
F8 F 0.3495(3) 0.5084(5) 0.1996(2) 0.1467(16) Uani 1 1 d . . .
F9 F 0.2605(2) 0.4984(3) 0.2879(2) 0.1137(11) Uani 1 1 d . . .

loop_
_atom_site_aniso_label
_atom_site_aniso_U_11
_atom_site_aniso_U_22
_atom_site_aniso_U_33
_atom_site_aniso_U_23
_atom_site_aniso_U_13
_atom_site_aniso_U_12
N1 0.0497(16) 0.0435(16) 0.0541(16) 0.0037(13) 0.0059(13) 0.0004(12)
C1 0.0468(18) 0.0462(19) 0.0483(19) 0.0099(15) 0.0040(15) 0.0041(15)
C2 0.049(2) 0.0470(19) 0.052(2) 0.0063(15) 0.0049(16) 0.0053(15)
C3 0.056(2) 0.059(2) 0.070(3) 0.0095(19) 0.0040(19) -0.0033(18)
C4 0.062(3) 0.078(3) 0.072(3) 0.017(2) 0.020(2) -0.001(2)
C5 0.077(3) 0.076(3) 0.059(2) 0.003(2) 0.019(2) 0.005(2)
C6 0.065(2) 0.055(2) 0.051(2) 0.0001(17) 0.0056(17) -0.0016(18)
N2 0.0631(19) 0.0402(15) 0.0604(19) -0.0008(13) 0.0034(14) 0.0024(13)
C7 0.052(2) 0.052(2) 0.062(2) 0.0036(18) -0.0037(17) 0.0036(17)
O1 0.0677(17) 0.0572(17) 0.0632(16) 0.0098(12) -0.0029(13) 0.0055(13)
C8 0.092(3) 0.081(3) 0.057(3) -0.001(2) -0.003(2) 0.001(3)
F1 0.480(10) 0.097(3) 0.078(2) -0.026(2) 0.012(4) 0.077(4)
F2 0.166(5) 0.474(12) 0.181(5) -0.218(7) -0.094(4) 0.109(6)
F3 0.308(7) 0.187(5) 0.109(3) -0.046(3) 0.107(4) -0.049(4)
C9 0.056(2) 0.056(2) 0.050(2) 0.0028(16) 0.0054(17) -0.0077(17)
C10 0.064(2) 0.047(2) 0.053(2) 0.0029(16) 0.0020(17) -0.0046(17)
C11 0.099(3) 0.055(2) 0.077(3) -0.003(2) -0.004(3) -0.019(2)
C12 0.105(4) 0.079(3) 0.076(3) -0.006(2) -0.010(3) -0.039(3)
C13 0.078(3) 0.102(4) 0.088(3) 0.001(3) -0.018(3) -0.032(3)
C14 0.060(2) 0.077(3) 0.077(3) 0.002(2) -0.008(2) -0.004(2)
N3 0.0624(19) 0.0392(16) 0.066(2) 0.0012(13) -0.0030(15) 0.0012(14)
C15 0.087(3) 0.052(2) 0.054(2) 0.0002(18) 0.009(2) 0.017(2)
O2 0.150(3) 0.0412(17) 0.112(3) 0.0009(16) -0.022(2) 0.0142(18)
C16 0.086(3) 0.066(3) 0.062(3) -0.006(2) 0.001(2) 0.025(2)
F4 0.127(3) 0.258(5) 0.0586(18) -0.009(2) -0.0004(18) -0.008(3)
F5 0.109(2) 0.146(3) 0.121(3) -0.024(2) -0.0039(19) 0.074(2)
F6 0.090(2) 0.103(3) 0.180(4) -0.001(2) -0.041(2) 0.0056(18)
C17 0.0453(19) 0.054(2) 0.059(2) 0.0009(17) 0.0055(16) -0.0001(16)
C18 0.055(2) 0.055(2) 0.058(2) 0.0035(17) 0.0048(17) -0.0008(17)
C19 0.060(2) 0.085(3) 0.067(3) 0.005(2) 0.019(2) 0.006(2)
C20 0.065(3) 0.077(3) 0.095(3) -0.003(3) 0.022(2) 0.017(2)
C21 0.066(3) 0.064(3) 0.093(3) 0.010(2) 0.015(2) 0.018(2)
C22 0.057(2) 0.056(2) 0.069(2) 0.0119(19) 0.0071(18) 0.0100(18)
N4 0.0526(17) 0.0605(19) 0.0644(19) 0.0121(15) 0.0101(14) -0.0011(15)
C23 0.064(3) 0.070(3) 0.056(2) 0.0047(19) 0.0014(19) -0.014(2)
O3 0.068(2) 0.106(3) 0.130(3) 0.026(2) 0.0126(19) -0.0206(18)
C24 0.077(3) 0.067(3) 0.071(3) 0.014(2) 0.004(2) -0.018(2)
F7 0.203(4) 0.072(2) 0.249(5) -0.012(3) -0.097(4) -0.020(2)
F8 0.158(3) 0.189(4) 0.093(2) 0.069(3) 0.024(2) 0.026(3)
F9 0.105(2) 0.099(2) 0.138(3) 0.048(2) 0.019(2) 0.0184(17)

loop_
_atom_type_symbol
_atom_type_description
_atom_type_scat_dispersion_real
_atom_type_scat_dispersion_imag
_atom_type_scat_source
C C 0.0033 0.0016 'International Tables Vol C Tables 4.2.6.8 and 6.1.1.4'
H H 0.0000 0.0000 'International Tables Vol C Tables 4.2.6.8 and 6.1.1.4'
N N 0.0061 0.0033 'International Tables Vol C Tables 4.2.6.8 and 6.1.1.4'
O O 0.0106 0.0060 'International Tables Vol C Tables 4.2.6.8 and 6.1.1.4'
F F 0.0171 0.0103 'International Tables Vol C Tables 4.2.6.8 and 6.1.1.4'

loop_
_geom_angle_atom_site_label_1
_geom_angle_atom_site_label_2
_geom_angle_atom_site_label_3
_geom_angle
_geom_angle_site_symmetry_1
_geom_angle_site_symmetry_3
_geom_angle_publ_flag
C1 N1 C17 119.1(3) . . ?
C1 N1 C9 116.7(3) . . ?
C17 N1 C9 115.1(3) . . ?
C6 C1 C2 118.1(3) . . ?
C6 C1 N1 120.2(3) . . ?
C2 C1 N1 121.6(3) . . ?
C3 C2 C1 119.6(3) . . ?
C3 C2 N2 117.4(3) . . ?
C1 C2 N2 123.0(3) . . ?
C4 C3 C2 120.7(4) . . ?
C4 C3 H3A 119.6 . . ?
C2 C3 H3A 119.6 . . ?
C5 C4 C3 119.8(4) . . ?
C5 C4 H4A 120.1 . . ?
C3 C4 H4A 120.1 . . ?
C4 C5 C6 120.6(4) . . ?
C4 C5 H5A 119.7 . . ?
C6 C5 H5A 119.7 . . ?
C5 C6 C1 120.8(4) . . ?
C5 C6 H6A 119.6 . . ?
C1 C6 H6A 119.6 . . ?
C7 N2 C2 125.4(3) . . ?
C7 N2 H2A 117.3 . . ?
C2 N2 H2A 117.3 . . ?
O1 C7 N2 126.2(4) . . ?
O1 C7 C8 118.8(4) . . ?
N2 C7 C8 115.0(4) . . ?
F2 C8 F1 107.4(6) . . ?
F2 C8 F3 100.8(6) . . ?
F1 C8 F3 103.1(5) . . ?
F2 C8 C7 114.5(5) . . ?
F1 C8 C7 116.6(4) . . ?
F3 C8 C7 112.8(4) . . ?
C10 C9 C14 119.9(4) . . ?
C10 C9 N1 119.4(3) . . ?
C14 C9 N1 120.6(3) . . ?
C9 C10 C11 118.8(4) . . ?
C9 C10 N3 117.8(3) . . ?
C11 C10 N3 123.5(4) . . ?
C12 C11 C10 119.9(5) . . ?
C12 C11 H11A 120.1 . . ?
C10 C11 H11A 120.1 . . ?
C13 C12 C11 121.1(4) . . ?
C13 C12 H12A 119.5 . . ?
C11 C12 H12A 119.5 . . ?
C12 C13 C14 119.5(5) . . ?
C12 C13 H13A 120.3 . . ?
C14 C13 H13A 120.3 . . ?
C13 C14 C9 120.9(4) . . ?
C13 C14 H14A 119.6 . . ?
C9 C14 H14A 119.6 . . ?
C15 N3 C10 126.5(3) . . ?
C15 N3 H3B 116.8 . . ?
C10 N3 H3B 116.8 . . ?
O2 C15 N3 126.8(4) . . ?
O2 C15 C16 117.4(4) . . ?
N3 C15 C16 115.7(4) . . ?
F4 C16 F5 107.3(4) . . ?
F4 C16 F6 105.6(4) . . ?
F5 C16 F6 104.5(4) . . ?
F4 C16 C15 111.6(4) . . ?
F5 C16 C15 112.7(4) . . ?
F6 C16 C15 114.6(4) . . ?
C22 C17 C18 118.7(3) . . ?
C22 C17 N1 122.2(3) . . ?
C18 C17 N1 119.1(3) . . ?
C19 C18 C17 119.7(4) . . ?
C19 C18 N4 122.5(3) . . ?
C17 C18 N4 117.8(3) . . ?
C18 C19 C20 120.7(4) . . ?
C18 C19 H19A 119.6 . . ?
C20 C19 H19A 119.6 . . ?
C21 C20 C19 119.9(4) . . ?
C21 C20 H20A 120.1 . . ?
C19 C20 H20A 120.1 . . ?
C20 C21 C22 121.0(4) . . ?
C20 C21 H21A 119.5 . . ?
C22 C21 H21A 119.5 . . ?
C21 C22 C17 120.1(4) . . ?
C21 C22 H22A 119.9 . . ?
C17 C22 H22A 119.9 . . ?
C23 N4 C18 124.3(3) . . ?
C23 N4 H4B 117.9 . . ?
C18 N4 H4B 117.9 . . ?
O3 C23 N4 127.3(4) . . ?
O3 C23 C24 117.9(4) . . ?
N4 C23 C24 114.8(4) . . ?
F7 C24 F8 107.2(4) . . ?
F7 C24 F9 107.1(5) . . ?
F8 C24 F9 104.4(4) . . ?
F7 C24 C23 111.3(4) . . ?
F8 C24 C23 111.5(4) . . ?
F9 C24 C23 114.7(3) . . ?

loop_
_geom_bond_atom_site_label_1
_geom_bond_atom_site_label_2
_geom_bond_distance
_geom_bond_site_symmetry_2
_geom_bond_publ_flag
N1 C1 1.427(4) . ?
N1 C17 1.431(4) . ?
N1 C9 1.434(4) . ?
C1 C6 1.393(5) . ?
C1 C2 1.398(5) . ?
C2 C3 1.389(5) . ?
C2 N2 1.415(4) . ?
C3 C4 1.372(6) . ?
C3 H3A 0.9300 . ?
C4 C5 1.358(6) . ?
C4 H4A 0.9300 . ?
C5 C6 1.377(5) . ?
C5 H5A 0.9300 . ?
C6 H6A 0.9300 . ?
N2 C7 1.335(5) . ?
N2 H2A 0.8600 . ?
C7 O1 1.220(4) . ?
C7 C8 1.499(6) . ?
C8 F2 1.204(6) . ?
C8 F1 1.233(6) . ?
C8 F3 1.268(6) . ?
C9 C10 1.381(5) . ?
C9 C14 1.384(5) . ?
C10 C11 1.395(5) . ?
C10 N3 1.429(5) . ?
C11 C12 1.379(7) . ?
C11 H11A 0.9300 . ?
C12 C13 1.359(7) . ?
C12 H12A 0.9300 . ?
C13 C14 1.368(6) . ?
C13 H13A 0.9300 . ?
C14 H14A 0.9300 . ?
N3 C15 1.328(5) . ?
N3 H3B 0.8600 . ?
C15 O2 1.204(5) . ?
C15 C16 1.514(7) . ?
C16 F4 1.298(5) . ?
C16 F5 1.300(5) . ?
C16 F6 1.319(6) . ?
C17 C22 1.387(5) . ?
C17 C18 1.406(5) . ?
C18 C19 1.368(5) . ?
C18 N4 1.427(5) . ?
C19 C20 1.386(6) . ?
C19 H19A 0.9300 . ?
C20 C21 1.348(6) . ?
C20 H20A 0.9300 . ?
C21 C22 1.382(5) . ?
C21 H21A 0.9300 . ?
C22 H22A 0.9300 . ?
N4 C23 1.324(5) . ?
N4 H4B 0.8600 . ?
C23 O3 1.206(5) . ?
C23 C24 1.515(6) . ?
C24 F7 1.285(5) . ?
C24 F8 1.306(5) . ?
C24 F9 1.312(5) . ?

loop_
_cod_related_entry_id
_cod_related_entry_database
_cod_related_entry_code
1 ChemSpider 30660945
